data_7249597
loop_
_publ_author_name
'Razquin-Bobillo, Laura'
'Garc\'ia, Jose Angel'
'Hern\'andez, Ricardo'
'Rodr\'iguez-Di\'eguez, Antonio'
'Cepeda, Javier'

_publ_section_title
;
 A family of luminescent heterometallic coordination polymers based on
 lanthanide(iii) ions and 6-methyl-2-oxonicotinate: near-infrared/visible
 emitters and colour fine-tuning
;
_journal_issue 47
_journal_name_full CrystEngComm
_journal_page_first 6707
_journal_page_last 6718
_journal_paper_doi 10.1039/D4CE00881B
_journal_volume 26
_journal_year 2024
_chemical_formula_moiety 'C28 H30 N4 Na Nd O15, 8(H2 O)'
_chemical_formula_sum 'C28 H46 N4 Na Nd O23'
_chemical_formula_weight 973.92
_chemical_name_systematic
'Poly{[bis(2-oxo-6-methyl-1H-pyridine-3-carboxylato-kO,kO')(mu-2-oxo-6-methyl-1H-pyridine-3-carboxylato-kO,kO':kO'')(mu-2-oxo-6-methyl-1H-pyridine-3-carboxylato-kO,kO':kO',kO'')triaquasodium(I)neodymium(III)] octahydrate}'
_space_group_crystal_system orthorhombic
_space_group_IT_number 61
_space_group_name_Hall '-P 2ac 2ab'
_space_group_name_H-M_alt 'P b c a'
_atom_sites_solution_hydrogens mixed
_audit_creation_date 2024-03-07
_audit_creation_method
;
Olex2 1.5
(compiled 2023.08.24 svn.re1ec1418 for OlexSys, GUI svn.r6817)
;
_audit_update_record
;
2024-08-16 deposited with the CCDC.	2024-10-28 downloaded from the CCDC.
;
_cell_angle_alpha 90
_cell_angle_beta 90
_cell_angle_gamma 90
_cell_formula_units_Z 8
_cell_length_a 18.2627(7)
_cell_length_b 18.6667(9)
_cell_length_c 22.9380(9)
_cell_measurement_reflns_used 9849
_cell_measurement_temperature 120.00
_cell_measurement_theta_max 30.503
_cell_measurement_theta_min 2.182
_cell_volume 7819.7(6)
_computing_cell_refinement 'SAINT V8.40B (?, 2016)'
_computing_data_collection 'Bruker APEX2'
_computing_data_reduction 'SAINT V8.40B (?, 2016)'
_computing_molecular_graphics 'Olex2 1.5 (Dolomanov et al., 2009)'
_computing_publication_material 'Olex2 1.5 (Dolomanov et al., 2009)'
_computing_structure_refinement 'SHELXL 2019/3 (Sheldrick, 2015)'
_computing_structure_solution 'SHELXT 2018/2 (Sheldrick, 2018)'
_diffrn_ambient_temperature 120.00
_diffrn_measured_fraction_theta_full 1.000
_diffrn_measured_fraction_theta_max 0.998
_diffrn_measurement_device_type 'Bruker Venture'
_diffrn_measurement_method \w
_diffrn_radiation_source 'fine-focus sealed tube'
_diffrn_radiation_type MoK\a
_diffrn_radiation_wavelength 0.71073
_diffrn_reflns_av_R_equivalents 0.0391
_diffrn_reflns_av_unetI/netI 0.0255
_diffrn_reflns_Laue_measured_fraction_full 1.000
_diffrn_reflns_Laue_measured_fraction_max 0.998
_diffrn_reflns_limit_h_max 26
_diffrn_reflns_limit_h_min -19
_diffrn_reflns_limit_k_max 26
_diffrn_reflns_limit_k_min -24
_diffrn_reflns_limit_l_max 29
_diffrn_reflns_limit_l_min -32
_diffrn_reflns_number 84592
_diffrn_reflns_point_group_measured_fraction_full 1.000
_diffrn_reflns_point_group_measured_fraction_max 0.998
_diffrn_reflns_theta_full 25.242
_diffrn_reflns_theta_max 30.528
_diffrn_reflns_theta_min 2.097
_diffrn_source_current 1.4
_diffrn_source_power 0.07
_diffrn_source_voltage 50.0
_exptl_absorpt_coefficient_mu 1.432
_exptl_absorpt_correction_T_max 1.0000
_exptl_absorpt_correction_T_min 0.7530
_exptl_absorpt_correction_type numerical
_exptl_absorpt_process_details
;
SADABS-2016/2 (Bruker,2016/2) was used for absorption correction.
wR2(int) was 0.1146 before and 0.0473 after correction.
The Ratio of minimum to maximum transmission is 0.7530.
The \l/2 correction factor is Not present.
;
_exptl_crystal_colour colourless
_exptl_crystal_density_diffrn 1.655
_exptl_crystal_description 'hexagonal prism'
_exptl_crystal_F_000 3976
_exptl_crystal_preparation Luminescent
_exptl_crystal_size_max 0.17
_exptl_crystal_size_mid 0.14
_exptl_crystal_size_min 0.09
_refine_diff_density_max 1.106
_refine_diff_density_min -0.553
_refine_diff_density_rms 0.080
_refine_ls_extinction_method none
_refine_ls_goodness_of_fit_ref 1.033
_refine_ls_hydrogen_treatment mixed
_refine_ls_matrix_type full
_refine_ls_number_parameters 551
_refine_ls_number_reflns 11939
_refine_ls_number_restraints 0
_refine_ls_restrained_S_all 1.033
_refine_ls_R_factor_all 0.0318
_refine_ls_R_factor_gt 0.0240
_refine_ls_shift/su_max 0.006
_refine_ls_shift/su_mean 0.000
_refine_ls_structure_factor_coef Fsqd
_refine_ls_weighting_details 'w=1/[\s^2^(Fo^2^)+(0.0277P)^2^+5.1906P] where P=(Fo^2^+2Fc^2^)/3'
_refine_ls_weighting_scheme calc
_refine_ls_wR_factor_gt 0.0584
_refine_ls_wR_factor_ref 0.0625
_reflns_Friedel_coverage 0.000
_reflns_number_gt 10036
_reflns_number_total 11939
_reflns_threshold_expression 'I > 2\s(I)'
_cod_data_source_file d4ce00881b2.cif
_cod_data_source_block 1Nd
_cod_depositor_comments 'Adding full bibliography for 7249595--7249597.cif.'
_cod_database_code 7249597
_shelx_shelxl_version_number 2019/3
_shelx_space_group_comment
;
The symmetry employed for this shelxl refinement is uniquely defined
by the following loop, which should always be used as a source of
symmetry information in preference to the above space-group names.
They are only intended as comments.
;
_olex2_refinement_description
;
1. Fixed Uiso
 At 1.2 times of:
  All C(H) groups, All N(H) groups
 At 1.5 times of:
  All C(H,H,H) groups, All O(H,H) groups
2.a Free rotating group:
 O10W(H10A,H10B), O4W(H4WA,H4WB), O5W(H5WA,H5WB), O8W(H8WA,H8WB), O9W(H9WA,
 H9WB), O11W(H11A,H11B), O7W(H7WA,H7WB), O6W(H6WA,H6WB)
2.b Rotating group:
 O1W(H1WA,H1WB), O2W(H2WA,H2WB), O3W(H3WA,H3WB)
2.c Aromatic/amide H refined with riding coordinates:
 N1A(H1A), N1C(H1C), N1D(H1D), N1B(H1B), C4B(H4B), C4D(H4D), C5C(H5C),
 C5D(H5D), C5B(H5B), C4C(H4C)
2.d Idealised Me refined as rotating group:
 C61C(H61A,H61B,H61C), C61B(H61D,H61E,H61F), C61D(H61G,H61H,H61I), C61A(H61J,
 H61K,H61L)
;
_olex2_submission_special_instructions 'No special instructions were received'

loop_
_space_group_symop_operation_xyz
'x, y, z'
'-x+1/2, -y, z+1/2'
'-x, y+1/2, -z+1/2'
'x+1/2, -y+1/2, -z'
'-x, -y, -z'
'x-1/2, y, -z-1/2'
'x, -y-1/2, z-1/2'
'-x-1/2, y-1/2, z'

loop_
_atom_site_label
_atom_site_type_symbol
_atom_site_fract_x
_atom_site_fract_y
_atom_site_fract_z
_atom_site_U_iso_or_equiv
_atom_site_adp_type
_atom_site_occupancy
_atom_site_site_symmetry_order
_atom_site_calc_flag
_atom_site_refinement_flags_posn
_atom_site_refinement_flags_adp
_atom_site_refinement_flags_occupancy
_atom_site_disorder_assembly
_atom_site_disorder_group
Nd1 Nd 0.28289(2) 0.75465(2) 0.63629(2) 0.01122(3) Uani 1 1 d . . . . .
Na2 Na 0.34865(4) 0.48252(4) 0.62616(3) 0.02257(14) Uani 1 1 d . . . . .
O31B O 0.25498(6) 0.67007(6) 0.55643(5) 0.0158(2) Uani 1 1 d . . . . .
O32B O 0.24605(7) 0.61582(6) 0.47023(5) 0.0196(2) Uani 1 1 d . . . . .
O31D O 0.33312(6) 0.64609(6) 0.67345(5) 0.0164(2) Uani 1 1 d . . . . .
O21C O 0.32445(6) 0.18924(6) 0.66548(5) 0.0147(2) Uani 1 1 d . . . . .
O10W O 0.39578(7) 0.45604(7) 0.80980(5) 0.0222(2) Uani 1 1 d G . . . .
H10A H 0.386579 0.480734 0.778483 0.033 Uiso 1 1 d G U . . .
H10B H 0.442690 0.448173 0.808490 0.033 Uiso 1 1 d G U . . .
O21B O 0.27090(6) 0.81894(6) 0.54239(5) 0.0170(2) Uani 1 1 d . . . . .
O31C O 0.41874(6) 0.39473(6) 0.67255(5) 0.0211(2) Uani 1 1 d . . . . .
O32D O 0.34235(7) 0.54103(6) 0.71803(5) 0.0211(2) Uani 1 1 d . . . . .
O1W O 0.35661(7) 0.41456(7) 0.53487(5) 0.0242(3) Uani 1 1 d . . . . .
H1WA H 0.347734 0.449088 0.510388 0.036 Uiso 1 1 d R U . . .
H1WB H 0.320427 0.384667 0.529989 0.036 Uiso 1 1 d R U . . .
O4W O 0.14749(7) 0.51716(6) 0.71104(6) 0.0222(2) Uani 1 1 d G . . . .
H4WA H 0.111382 0.489438 0.700814 0.033 Uiso 1 1 d G U . . .
H4WB H 0.167242 0.490531 0.737914 0.033 Uiso 1 1 d G U . . .
O32C O 0.31546(6) 0.33749(6) 0.65251(5) 0.0171(2) Uani 1 1 d . . . . .
O2W O 0.22885(7) 0.52945(7) 0.60887(5) 0.0223(3) Uani 1 1 d . . . . .
H2WA H 0.205944 0.522238 0.641747 0.033 Uiso 1 1 d R U . . .
H2WB H 0.232115 0.573373 0.595740 0.033 Uiso 1 1 d R U . . .
O5W O 0.17072(8) 0.48859(7) 0.50471(6) 0.0277(3) Uani 1 1 d G . . . .
H5WA H 0.184588 0.491484 0.540939 0.042 Uiso 1 1 d G U . . .
H5WB H 0.196677 0.517943 0.483728 0.042 Uiso 1 1 d G U . . .
O21A O 0.40310(6) 0.73533(6) 0.58981(5) 0.0160(2) Uani 1 1 d . . . . .
O32A O 0.45595(6) 0.92755(7) 0.67472(6) 0.0249(3) Uani 1 1 d . . . . .
O8W O 0.32495(7) 0.90369(7) 0.78545(6) 0.0242(3) Uani 1 1 d G . . . .
H8WA H 0.286937 0.893748 0.806820 0.036 Uiso 1 1 d G U . . .
H8WB H 0.330281 0.870739 0.758952 0.036 Uiso 1 1 d G U . . .
O31A O 0.36575(6) 0.84885(6) 0.66365(5) 0.0198(2) Uani 1 1 d . . . . .
O21D O 0.28452(6) 0.75842(6) 0.74262(5) 0.0169(2) Uani 1 1 d . . . . .
O9W O 0.55864(7) 0.41726(8) 0.63750(5) 0.0278(3) Uani 1 1 d G . . . .
H9WA H 0.517282 0.409819 0.655374 0.042 Uiso 1 1 d G U . . .
H9WB H 0.591442 0.415245 0.664960 0.042 Uiso 1 1 d G U . . .
O11W O 0.29519(7) 0.36920(7) 0.85319(5) 0.0230(3) Uani 1 1 d G . . . .
H11A H 0.329121 0.398034 0.840600 0.035 Uiso 1 1 d G U . . .
H11B H 0.286194 0.376877 0.889902 0.035 Uiso 1 1 d G U . . .
O7W O 0.49434(7) 0.62207(8) 0.47420(6) 0.0283(3) Uani 1 1 d G . . . .
H7WA H 0.539484 0.607190 0.472593 0.042 Uiso 1 1 d G U . . .
H7WB H 0.476203 0.611382 0.440284 0.042 Uiso 1 1 d G U . . .
O3W O 0.40885(8) 0.57082(7) 0.57361(6) 0.0309(3) Uani 1 1 d . . . . .
H3WA H 0.401052 0.613163 0.590221 0.046 Uiso 1 1 d R U . . .
H3WB H 0.439770 0.579913 0.542980 0.046 Uiso 1 1 d R U . . .
N1A N 0.48940(7) 0.76137(8) 0.52273(6) 0.0166(3) Uani 1 1 d . . . . .
H1A H 0.482747 0.718093 0.508460 0.020 Uiso 1 1 calc R U . . .
N1C N 0.40723(7) 0.15189(7) 0.73072(6) 0.0152(2) Uani 1 1 d . . . . .
H1C H 0.388256 0.108858 0.726543 0.018 Uiso 1 1 calc R U . . .
N1D N 0.21926(7) 0.72520(8) 0.82123(6) 0.0169(3) Uani 1 1 d . . . . .
H1D H 0.207914 0.770676 0.825781 0.020 Uiso 1 1 calc R U . . .
N1B N 0.34119(7) 0.85020(7) 0.46545(6) 0.0168(3) Uani 1 1 d . . . . .
H1B H 0.339780 0.894416 0.478709 0.020 Uiso 1 1 calc R U . . .
O6W O 0.35197(9) 0.50977(8) 0.44455(7) 0.0344(3) Uani 1 1 d G . . . .
H6WA H 0.387210 0.527046 0.423342 0.052 Uiso 1 1 d G U . . .
H6WB H 0.324327 0.546492 0.452266 0.052 Uiso 1 1 d G U . . .
C2C C 0.37673(8) 0.20618(8) 0.69864(6) 0.0137(3) Uani 1 1 d . . . . .
C2D C 0.26347(8) 0.70788(9) 0.77492(6) 0.0149(3) Uani 1 1 d . . . . .
C3C C 0.40845(8) 0.27562(9) 0.70614(7) 0.0149(3) Uani 1 1 d . . . . .
C31D C 0.32220(8) 0.60462(8) 0.71645(7) 0.0151(3) Uani 1 1 d . . . . .
C4B C 0.34273(8) 0.71615(9) 0.42191(7) 0.0168(3) Uani 1 1 d . . . . .
H4B H 0.342443 0.669382 0.405575 0.020 Uiso 1 1 calc R U . . .
C3D C 0.28049(8) 0.63344(9) 0.76827(7) 0.0156(3) Uani 1 1 d . . . . .
C31B C 0.26548(8) 0.66724(8) 0.50224(7) 0.0148(3) Uani 1 1 d . . . . .
C4D C 0.25458(9) 0.58592(9) 0.80923(7) 0.0186(3) Uani 1 1 d . . . . .
H4D H 0.267293 0.536752 0.805814 0.022 Uiso 1 1 calc R U . . .
C6B C 0.38035(9) 0.83820(9) 0.41582(7) 0.0189(3) Uani 1 1 d . . . . .
C31C C 0.37908(8) 0.34036(8) 0.67467(7) 0.0153(3) Uani 1 1 d . . . . .
C2A C 0.44869(8) 0.78035(9) 0.57075(7) 0.0149(3) Uani 1 1 d . . . . .
C4A C 0.51432(9) 0.89280(10) 0.56710(8) 0.0231(3) Uani 1 1 d . . . . .
H4A H 0.5239(12) 0.9365(12) 0.5812(9) 0.028 Uiso 1 1 d . U . . .
C5C C 0.49612(9) 0.22455(10) 0.77467(8) 0.0223(3) Uani 1 1 d . . . . .
H5C H 0.536883 0.230855 0.799877 0.027 Uiso 1 1 calc R U . . .
C3A C 0.46361(8) 0.84972(9) 0.59433(7) 0.0169(3) Uani 1 1 d . . . . .
C3B C 0.30467(8) 0.72831(9) 0.47271(7) 0.0151(3) Uani 1 1 d . . . . .
C5D C 0.20998(9) 0.60755(10) 0.85594(7) 0.0209(3) Uani 1 1 d . . . . .
H5D H 0.193022 0.573631 0.883707 0.025 Uiso 1 1 calc R U . . .
C31A C 0.42580(8) 0.87705(9) 0.64796(7) 0.0174(3) Uani 1 1 d . . . . .
C5B C 0.38189(9) 0.77036(10) 0.39345(7) 0.0194(3) Uani 1 1 d . . . . .
H5B H 0.409087 0.760142 0.359138 0.023 Uiso 1 1 calc R U . . .
C2B C 0.30390(8) 0.79923(8) 0.49637(7) 0.0146(3) Uani 1 1 d . . . . .
C6D C 0.19149(9) 0.67801(10) 0.86071(7) 0.0191(3) Uani 1 1 d . . . . .
C6C C 0.46434(8) 0.15874(9) 0.76852(7) 0.0187(3) Uani 1 1 d . . . . .
C61C C 0.48658(10) 0.09236(10) 0.80038(8) 0.0261(4) Uani 1 1 d . . . . .
H61A H 0.503607 0.056399 0.772363 0.039 Uiso 1 1 calc R U . . .
H61B H 0.444520 0.073425 0.821986 0.039 Uiso 1 1 calc R U . . .
H61C H 0.526175 0.103738 0.827686 0.039 Uiso 1 1 calc R U . . .
C61B C 0.41986(11) 0.90088(11) 0.39043(8) 0.0266(4) Uani 1 1 d . . . . .
H61D H 0.456088 0.918510 0.418493 0.040 Uiso 1 1 calc R U . . .
H61E H 0.384702 0.939045 0.381642 0.040 Uiso 1 1 calc R U . . .
H61F H 0.444721 0.886232 0.354495 0.040 Uiso 1 1 calc R U . . .
C4C C 0.46766(9) 0.28277(9) 0.74318(7) 0.0192(3) Uani 1 1 d . . . . .
H4C H 0.489824 0.328507 0.747488 0.023 Uiso 1 1 calc R U . . .
C61D C 0.14016(10) 0.70747(11) 0.90558(8) 0.0252(4) Uani 1 1 d . . . . .
H61G H 0.095505 0.724642 0.886444 0.038 Uiso 1 1 calc R U . . .
H61H H 0.163778 0.747294 0.926106 0.038 Uiso 1 1 calc R U . . .
H61I H 0.127580 0.669759 0.933567 0.038 Uiso 1 1 calc R U . . .
C6A C 0.53923(8) 0.80420(10) 0.49545(7) 0.0209(3) Uani 1 1 d . . . . .
C61A C 0.57757(10) 0.77400(12) 0.44366(8) 0.0287(4) Uani 1 1 d . . . . .
H61J H 0.608339 0.811076 0.425918 0.043 Uiso 1 1 calc R U . . .
H61K H 0.541312 0.757451 0.415180 0.043 Uiso 1 1 calc R U . . .
H61L H 0.608262 0.733602 0.455795 0.043 Uiso 1 1 calc R U . . .
C5A C 0.55163(10) 0.87128(11) 0.51701(8) 0.0255(4) Uani 1 1 d . . . . .
H5A H 0.5842(12) 0.8999(12) 0.5004(10) 0.031 Uiso 1 1 d . U . . .

loop_
_atom_site_aniso_label
_atom_site_aniso_U_11
_atom_site_aniso_U_22
_atom_site_aniso_U_33
_atom_site_aniso_U_23
_atom_site_aniso_U_13
_atom_site_aniso_U_12
Nd1 0.01011(4) 0.01310(5) 0.01044(4) -0.00054(3) 0.00070(3) 0.00000(3)
Na2 0.0237(3) 0.0247(4) 0.0193(3) -0.0006(3) 0.0000(3) 0.0069(3)
O31B 0.0181(5) 0.0163(5) 0.0129(5) -0.0008(4) 0.0004(4) -0.0012(4)
O32B 0.0264(6) 0.0174(6) 0.0149(5) -0.0021(4) -0.0005(5) -0.0038(4)
O31D 0.0168(5) 0.0183(6) 0.0140(5) 0.0010(4) 0.0011(4) 0.0033(4)
O21C 0.0131(5) 0.0162(5) 0.0147(5) -0.0003(4) -0.0018(4) 0.0001(4)
O10W 0.0183(5) 0.0273(7) 0.0209(6) 0.0049(5) -0.0003(5) 0.0014(5)
O21B 0.0220(5) 0.0150(5) 0.0140(5) 0.0007(4) 0.0020(4) 0.0027(4)
O31C 0.0180(5) 0.0163(6) 0.0289(6) 0.0019(5) -0.0033(5) -0.0034(4)
O32D 0.0270(6) 0.0177(6) 0.0187(5) 0.0005(4) 0.0012(5) 0.0051(5)
O1W 0.0283(6) 0.0214(6) 0.0231(6) 0.0012(5) 0.0007(5) -0.0045(5)
O4W 0.0227(6) 0.0174(6) 0.0264(6) -0.0005(5) -0.0029(5) -0.0015(5)
O32C 0.0147(5) 0.0161(5) 0.0206(5) 0.0019(4) -0.0031(4) -0.0007(4)
O2W 0.0239(6) 0.0174(6) 0.0254(6) -0.0003(5) 0.0010(5) -0.0012(5)
O5W 0.0380(7) 0.0202(6) 0.0248(6) 0.0016(5) -0.0035(6) -0.0047(5)
O21A 0.0137(5) 0.0172(5) 0.0172(5) -0.0001(4) 0.0028(4) -0.0019(4)
O32A 0.0171(5) 0.0232(6) 0.0344(7) -0.0118(5) 0.0007(5) -0.0035(5)
O8W 0.0279(6) 0.0218(6) 0.0229(6) -0.0051(5) 0.0021(5) -0.0037(5)
O31A 0.0174(5) 0.0190(6) 0.0231(6) -0.0050(5) 0.0023(5) -0.0035(4)
O21D 0.0224(6) 0.0161(6) 0.0124(5) -0.0011(4) 0.0001(4) -0.0002(4)
O9W 0.0210(6) 0.0403(8) 0.0221(6) -0.0005(5) 0.0027(5) 0.0009(6)
O11W 0.0245(6) 0.0269(7) 0.0176(6) -0.0004(5) 0.0014(5) -0.0063(5)
O7W 0.0234(6) 0.0367(8) 0.0247(6) -0.0079(6) 0.0027(5) -0.0003(5)
O3W 0.0431(8) 0.0220(7) 0.0278(7) -0.0034(5) 0.0105(6) 0.0026(6)
N1A 0.0123(5) 0.0233(7) 0.0142(6) -0.0007(5) 0.0010(5) -0.0007(5)
N1C 0.0142(6) 0.0145(6) 0.0169(6) 0.0013(5) -0.0014(5) 0.0008(5)
N1D 0.0167(6) 0.0202(7) 0.0139(6) -0.0027(5) 0.0000(5) 0.0022(5)
N1B 0.0194(6) 0.0156(6) 0.0155(6) 0.0018(5) -0.0006(5) -0.0008(5)
O6W 0.0407(8) 0.0294(8) 0.0332(8) -0.0006(6) 0.0046(6) -0.0010(6)
C2C 0.0129(6) 0.0164(7) 0.0120(6) 0.0002(5) 0.0020(5) 0.0023(5)
C2D 0.0141(6) 0.0202(8) 0.0105(6) -0.0019(5) -0.0023(5) -0.0001(5)
C3C 0.0135(6) 0.0157(7) 0.0155(7) 0.0003(5) -0.0004(6) 0.0005(5)
C31D 0.0132(6) 0.0185(7) 0.0138(6) -0.0006(5) -0.0021(5) 0.0002(5)
C4B 0.0162(7) 0.0199(8) 0.0143(7) -0.0012(6) -0.0016(6) 0.0005(6)
C3D 0.0151(6) 0.0188(8) 0.0131(7) -0.0004(5) -0.0019(5) 0.0009(5)
C31B 0.0136(6) 0.0157(7) 0.0150(7) -0.0003(5) -0.0011(5) 0.0010(5)
C4D 0.0177(7) 0.0205(8) 0.0176(7) 0.0021(6) -0.0018(6) 0.0003(6)
C6B 0.0167(7) 0.0243(8) 0.0158(7) 0.0050(6) -0.0008(6) -0.0011(6)
C31C 0.0150(6) 0.0159(7) 0.0151(7) -0.0009(5) 0.0003(6) 0.0003(5)
C2A 0.0110(6) 0.0202(8) 0.0136(6) 0.0013(6) -0.0007(5) 0.0009(5)
C4A 0.0213(8) 0.0223(9) 0.0258(8) 0.0026(7) -0.0003(7) -0.0066(6)
C5C 0.0181(7) 0.0265(9) 0.0222(8) 0.0012(7) -0.0078(6) 0.0003(6)
C3A 0.0146(6) 0.0178(8) 0.0183(7) 0.0006(6) -0.0011(6) -0.0013(5)
C3B 0.0142(6) 0.0172(7) 0.0139(7) 0.0001(5) -0.0009(5) 0.0000(5)
C5D 0.0189(7) 0.0275(9) 0.0162(7) 0.0049(6) 0.0015(6) -0.0017(6)
C31A 0.0141(6) 0.0165(7) 0.0218(7) -0.0011(6) -0.0020(6) 0.0009(5)
C5B 0.0177(7) 0.0271(9) 0.0133(7) 0.0004(6) 0.0028(6) -0.0007(6)
C2B 0.0146(6) 0.0165(7) 0.0127(6) 0.0018(5) -0.0022(5) 0.0006(5)
C6D 0.0157(7) 0.0291(9) 0.0127(7) -0.0001(6) 0.0001(6) -0.0004(6)
C6C 0.0152(7) 0.0243(8) 0.0167(7) 0.0016(6) -0.0017(6) 0.0023(6)
C61C 0.0226(8) 0.0263(9) 0.0294(9) 0.0082(7) -0.0079(7) 0.0026(7)
C61B 0.0277(9) 0.0284(10) 0.0237(9) 0.0078(7) 0.0036(7) -0.0066(7)
C4C 0.0179(7) 0.0189(8) 0.0207(8) -0.0010(6) -0.0035(6) -0.0016(6)
C61D 0.0212(8) 0.0367(10) 0.0178(8) -0.0017(7) 0.0057(7) 0.0021(7)
C6A 0.0135(7) 0.0338(10) 0.0153(7) 0.0053(6) 0.0003(6) -0.0026(6)
C61A 0.0208(8) 0.0470(12) 0.0183(8) 0.0008(8) 0.0057(7) -0.0036(8)
C5A 0.0199(7) 0.0327(10) 0.0238(8) 0.0069(7) 0.0031(7) -0.0091(7)

loop_
_atom_type_symbol
_atom_type_description
_atom_type_scat_dispersion_real
_atom_type_scat_dispersion_imag
_atom_type_scat_source
C C 0.0033 0.0016 'International Tables Vol C Tables 4.2.6.8 and 6.1.1.4'
H H 0.0000 0.0000 'International Tables Vol C Tables 4.2.6.8 and 6.1.1.4'
N N 0.0061 0.0033 'International Tables Vol C Tables 4.2.6.8 and 6.1.1.4'
Na Na 0.0362 0.0249 'International Tables Vol C Tables 4.2.6.8 and 6.1.1.4'
Nd Nd -0.1943 3.0179 'International Tables Vol C Tables 4.2.6.8 and 6.1.1.4'
O O 0.0106 0.0060 'International Tables Vol C Tables 4.2.6.8 and 6.1.1.4'

loop_
_geom_angle_atom_site_label_1
_geom_angle_atom_site_label_2
_geom_angle_atom_site_label_3
_geom_angle
_geom_angle_site_symmetry_1
_geom_angle_site_symmetry_3
_geom_angle_publ_flag
O31B Nd1 O21B 69.30(4) . . ?
O31D Nd1 O31B 78.53(4) . . ?
O31D Nd1 O21C 77.43(4) . 8_665 ?
O31D Nd1 O21B 139.28(4) . . ?
O31D Nd1 O32C 141.36(4) . 8_665 ?
O31D Nd1 O21A 71.80(4) . . ?
O31D Nd1 O31A 106.65(4) . . ?
O31D Nd1 O21D 70.25(4) . . ?
O21C Nd1 O31B 73.37(4) 8_665 . ?
O21C Nd1 O21B 114.61(4) 8_665 . ?
O21C Nd1 O21A 140.50(4) 8_665 . ?
O21C Nd1 O21D 75.30(4) 8_665 . ?
O32C Nd1 O31B 111.85(4) 8_665 . ?
O32C Nd1 O21C 70.96(4) 8_665 8_665 ?
O32C Nd1 O21B 75.89(4) 8_665 . ?
O32C Nd1 O21A 145.84(4) 8_665 . ?
O32C Nd1 O31A 87.67(4) 8_665 . ?
O32C Nd1 O21D 80.54(4) 8_665 . ?
O21A Nd1 O31B 76.69(4) . . ?
O21A Nd1 O21B 76.91(4) . . ?
O31A Nd1 O31B 142.26(4) . . ?
O31A Nd1 O21C 144.30(4) . 8_665 ?
O31A Nd1 O21B 85.88(4) . . ?
O31A Nd1 O21A 70.09(4) . . ?
O31A Nd1 O21D 73.15(4) . . ?
O21D Nd1 O31B 139.62(4) . . ?
O21D Nd1 O21B 148.96(4) . . ?
O21D Nd1 O21A 115.17(4) . . ?
O31C Na2 O32D 86.85(5) . . ?
O31C Na2 O1W 89.63(5) . . ?
O31C Na2 O32C 49.54(4) . . ?
O31C Na2 O2W 146.56(6) . . ?
O32D Na2 O1W 176.15(5) . . ?
O32D Na2 O32C 103.84(4) . . ?
O32D Na2 O2W 86.23(5) . . ?
O1W Na2 O32C 72.61(4) . . ?
O2W Na2 O1W 95.86(5) . . ?
O2W Na2 O32C 100.92(5) . . ?
O3W Na2 O31C 118.40(6) . . ?
O3W Na2 O32D 99.04(5) . . ?
O3W Na2 O1W 84.02(5) . . ?
O3W Na2 O32C 152.81(5) . . ?
O3W Na2 O2W 95.00(5) . . ?
C31B O31B Nd1 136.65(10) . . ?
C31D O31D Nd1 137.41(10) . . ?
C2C O21C Nd1 131.14(10) . 8_655 ?
H10A O10W H10B 104.5 . . ?
C2B O21B Nd1 122.74(10) . . ?
C31C O31C Na2 105.68(10) . . ?
C31D O32D Na2 115.30(10) . . ?
Na2 O1W H1WA 99.0 . . ?
Na2 O1W H1WB 113.3 . . ?
H1WA O1W H1WB 104.5 . . ?
H4WA O4W H4WB 99.5 . . ?
Nd1 O32C Na2 137.85(5) 8_655 . ?
C31C O32C Nd1 140.78(10) . 8_655 ?
C31C O32C Na2 81.35(9) . . ?
Na2 O2W H2WA 103.8 . . ?
Na2 O2W H2WB 109.8 . . ?
H2WA O2W H2WB 118.3 . . ?
H5WA O5W H5WB 109.3 . . ?
C2A O21A Nd1 129.78(10) . . ?
H8WA O8W H8WB 109.4 . . ?
C31A O31A Nd1 140.70(11) . . ?
C2D O21D Nd1 124.23(10) . . ?
H9WA O9W H9WB 104.5 . . ?
H11A O11W H11B 110.7 . . ?
H7WA O7W H7WB 104.5 . . ?
Na2 O3W H3WA 109.5 . . ?
Na2 O3W H3WB 145.2 . . ?
H3WA O3W H3WB 105.2 . . ?
C2A N1A H1A 117.4 . . ?
C6A N1A H1A 117.4 . . ?
C6A N1A C2A 125.26(15) . . ?
C2C N1C H1C 117.2 . . ?
C6C N1C H1C 117.2 . . ?
C6C N1C C2C 125.69(14) . . ?
C2D N1D H1D 117.2 . . ?
C6D N1D H1D 117.2 . . ?
C6D N1D C2D 125.55(15) . . ?
C6B N1B H1B 117.3 . . ?
C6B N1B C2B 125.44(14) . . ?
C2B N1B H1B 117.3 . . ?
H6WA O6W H6WB 104.6 . . ?
O21C C2C N1C 116.49(14) . . ?
O21C C2C C3C 127.34(14) . . ?
N1C C2C C3C 116.17(13) . . ?
O21D C2D N1D 117.27(14) . . ?
O21D C2D C3D 126.72(14) . . ?
N1D C2D C3D 116.01(14) . . ?
C2C C3C C31C 121.68(13) . . ?
C4C C3C C2C 118.59(15) . . ?
C4C C3C C31C 119.73(14) . . ?
O31D C31D C3D 118.24(14) . . ?
O32D C31D O31D 123.94(14) . . ?
O32D C31D C3D 117.80(14) . . ?
C3B C4B H4B 118.9 . . ?
C3B C4B C5B 122.25(16) . . ?
C5B C4B H4B 118.9 . . ?
C2D C3D C31D 122.60(14) . . ?
C4D C3D C2D 118.56(14) . . ?
C4D C3D C31D 118.76(15) . . ?
O31B C31B O32B 124.37(15) . . ?
O31B C31B C3B 118.99(14) . . ?
O32B C31B C3B 116.64(13) . . ?
C3D C4D H4D 118.8 . . ?
C3D C4D C5D 122.33(16) . . ?
C5D C4D H4D 118.8 . . ?
N1B C6B C5B 118.48(15) . . ?
N1B C6B C61B 116.78(16) . . ?
C5B C6B C61B 124.74(16) . . ?
O31C C31C O32C 123.38(15) . . ?
O31C C31C C3C 117.67(13) . . ?
O32C C31C C3C 118.94(14) . . ?
O21A C2A N1A 117.56(14) . . ?
O21A C2A C3A 126.75(14) . . ?
N1A C2A C3A 115.69(14) . . ?
C3A C4A H4A 120.0(14) . . ?
C3A C4A C5A 122.30(17) . . ?
C5A C4A H4A 117.7(14) . . ?
C6C C5C H5C 120.5 . . ?
C6C C5C C4C 119.05(15) . . ?
C4C C5C H5C 120.5 . . ?
C2A C3A C31A 122.05(14) . . ?
C4A C3A C2A 119.06(15) . . ?
C4A C3A C31A 118.90(15) . . ?
C4B C3B C31B 119.73(14) . . ?
C4B C3B C2B 118.61(15) . . ?
C2B C3B C31B 121.66(13) . . ?
C4D C5D H5D 120.6 . . ?
C6D C5D C4D 118.84(16) . . ?
C6D C5D H5D 120.6 . . ?
O32A C31A O31A 123.60(15) . . ?
O32A C31A C3A 117.09(14) . . ?
O31A C31A C3A 119.31(14) . . ?
C4B C5B H5B 120.5 . . ?
C6B C5B C4B 118.94(15) . . ?
C6B C5B H5B 120.5 . . ?
O21B C2B N1B 117.75(14) . . ?
O21B C2B C3B 126.01(14) . . ?
N1B C2B C3B 116.22(14) . . ?
N1D C6D C5D 118.62(15) . . ?
N1D C6D C61D 116.93(16) . . ?
C5D C6D C61D 124.41(16) . . ?
N1C C6C C5C 118.38(15) . . ?
N1C C6C C61C 116.19(15) . . ?
C5C C6C C61C 125.42(15) . . ?
C6C C61C H61A 109.5 . . ?
C6C C61C H61B 109.5 . . ?
C6C C61C H61C 109.5 . . ?
H61A C61C H61B 109.5 . . ?
H61A C61C H61C 109.5 . . ?
H61B C61C H61C 109.5 . . ?
C6B C61B H61D 109.5 . . ?
C6B C61B H61E 109.5 . . ?
C6B C61B H61F 109.5 . . ?
H61D C61B H61E 109.5 . . ?
H61D C61B H61F 109.5 . . ?
H61E C61B H61F 109.5 . . ?
C3C C4C C5C 122.08(16) . . ?
C3C C4C H4C 119.0 . . ?
C5C C4C H4C 119.0 . . ?
C6D C61D H61G 109.5 . . ?
C6D C61D H61H 109.5 . . ?
C6D C61D H61I 109.5 . . ?
H61G C61D H61H 109.5 . . ?
H61G C61D H61I 109.5 . . ?
H61H C61D H61I 109.5 . . ?
N1A C6A C61A 117.24(16) . . ?
N1A C6A C5A 118.84(15) . . ?
C5A C6A C61A 123.92(16) . . ?
C6A C61A H61J 109.5 . . ?
C6A C61A H61K 109.5 . . ?
C6A C61A H61L 109.5 . . ?
H61J C61A H61K 109.5 . . ?
H61J C61A H61L 109.5 . . ?
H61K C61A H61L 109.5 . . ?
C4A C5A H5A 120.6(15) . . ?
C6A C5A C4A 118.78(16) . . ?
C6A C5A H5A 120.6(15) . . ?

loop_
_geom_bond_atom_site_label_1
_geom_bond_atom_site_label_2
_geom_bond_distance
_geom_bond_site_symmetry_2
_geom_bond_publ_flag
Nd1 O31B 2.4716(11) . ?
Nd1 O31D 2.3821(11) . ?
Nd1 O21C 2.4046(11) 8_665 ?
Nd1 O21B 2.4753(11) . ?
Nd1 O32C 2.3991(11) 8_665 ?
Nd1 O21A 2.4671(11) . ?
Nd1 O31A 2.4033(11) . ?
Nd1 O21D 2.4403(12) . ?
Na2 O31C 2.3359(14) . ?
Na2 O32D 2.3763(14) . ?
Na2 O1W 2.4526(14) . ?
Na2 O32C 2.8394(14) . ?
Na2 O2W 2.3900(15) . ?
Na2 O3W 2.3192(16) . ?
O31B C31B 1.2588(18) . ?
O32B C31B 1.2596(19) . ?
O31D C31D 1.2696(19) . ?
O21C C2C 1.2609(18) . ?
O10W H10A 0.8699 . ?
O10W H10B 0.8697 . ?
O21B C2B 1.2701(19) . ?
O31C C31C 1.2477(19) . ?
O32D C31D 1.2431(19) . ?
O1W H1WA 0.8701 . ?
O1W H1WB 0.8720 . ?
O4W H4WA 0.8705 . ?
O4W H4WB 0.8701 . ?
O32C C31C 1.2693(18) . ?
O2W H2WA 0.8728 . ?
O2W H2WB 0.8754 . ?
O5W H5WA 0.8704 . ?
O5W H5WB 0.8698 . ?
O21A C2A 1.2612(19) . ?
O32A C31A 1.252(2) . ?
O8W H8WA 0.8698 . ?
O8W H8WB 0.8702 . ?
O31A C31A 1.2686(19) . ?
O21D C2D 1.2596(19) . ?
O9W H9WA 0.8705 . ?
O9W H9WB 0.8700 . ?
O11W H11A 0.8700 . ?
O11W H11B 0.8698 . ?
O7W H7WA 0.8707 . ?
O7W H7WB 0.8689 . ?
O3W H3WA 0.8889 . ?
O3W H3WB 0.9172 . ?
N1A H1A 0.8800 . ?
N1A C2A 1.375(2) . ?
N1A C6A 1.363(2) . ?
N1C H1C 0.8800 . ?
N1C C2C 1.3708(19) . ?
N1C C6C 1.362(2) . ?
N1D H1D 0.8800 . ?
N1D C2D 1.373(2) . ?
N1D C6D 1.361(2) . ?
N1B H1B 0.8800 . ?
N1B C6B 1.363(2) . ?
N1B C2B 1.368(2) . ?
O6W H6WA 0.8689 . ?
O6W H6WB 0.8695 . ?
C2C C3C 1.430(2) . ?
C2D C3D 1.432(2) . ?
C3C C31C 1.506(2) . ?
C3C C4C 1.382(2) . ?
C31D C3D 1.511(2) . ?
C4B H4B 0.9500 . ?
C4B C3B 1.376(2) . ?
C4B C5B 1.401(2) . ?
C3D C4D 1.376(2) . ?
C31B C3B 1.507(2) . ?
C4D H4D 0.9500 . ?
C4D C5D 1.405(2) . ?
C6B C5B 1.367(3) . ?
C6B C61B 1.493(2) . ?
C2A C3A 1.430(2) . ?
C4A H4A 0.90(2) . ?
C4A C3A 1.376(2) . ?
C4A C5A 1.395(3) . ?
C5C H5C 0.9500 . ?
C5C C6C 1.366(2) . ?
C5C C4C 1.405(2) . ?
C3A C31A 1.500(2) . ?
C3B C2B 1.431(2) . ?
C5D H5D 0.9500 . ?
C5D C6D 1.362(3) . ?
C5B H5B 0.9500 . ?
C6D C61D 1.497(2) . ?
C6C C61C 1.495(2) . ?
C61C H61A 0.9800 . ?
C61C H61B 0.9800 . ?
C61C H61C 0.9800 . ?
C61B H61D 0.9800 . ?
C61B H61E 0.9800 . ?
C61B H61F 0.9800 . ?
C4C H4C 0.9500 . ?
C61D H61G 0.9800 . ?
C61D H61H 0.9800 . ?
C61D H61I 0.9800 . ?
C6A C61A 1.490(2) . ?
C6A C5A 1.365(3) . ?
C61A H61J 0.9800 . ?
C61A H61K 0.9800 . ?
C61A H61L 0.9800 . ?
C5A H5A 0.89(2) . ?

loop_
_geom_torsion_atom_site_label_1
_geom_torsion_atom_site_label_2
_geom_torsion_atom_site_label_3
_geom_torsion_atom_site_label_4
_geom_torsion
_geom_torsion_site_symmetry_1
_geom_torsion_site_symmetry_2
_geom_torsion_site_symmetry_3
_geom_torsion_site_symmetry_4
_geom_torsion_publ_flag
Nd1 O31B C31B O32B 178.94(11) . . . . ?
Nd1 O31B C31B C3B -0.2(2) . . . . ?
Nd1 O31D C31D O32D 159.40(12) . . . . ?
Nd1 O31D C31D C3D -18.9(2) . . . . ?
Nd1 O21C C2C N1C 146.60(10) 8_655 . . . ?
Nd1 O21C C2C C3C -34.1(2) 8_655 . . . ?
Nd1 O21B C2B N1B -131.40(12) . . . . ?
Nd1 O21B C2B C3B 50.0(2) . . . . ?
Nd1 O32C C31C O31C 175.73(11) 8_655 . . . ?
Nd1 O32C C31C C3C -5.3(2) 8_655 . . . ?
Nd1 O21A C2A N1A -146.59(11) . . . . ?
Nd1 O21A C2A C3A 34.2(2) . . . . ?
Nd1 O31A C31A O32A -178.22(12) . . . . ?
Nd1 O31A C31A C3A 2.2(3) . . . . ?
Nd1 O21D C2D N1D -134.52(11) . . . . ?
Nd1 O21D C2D C3D 45.1(2) . . . . ?
Na2 O31C C31C O32C 2.82(19) . . . . ?
Na2 O31C C31C C3C -176.15(11) . . . . ?
Na2 O32D C31D O31D -29.19(19) . . . . ?
Na2 O32D C31D C3D 149.13(11) . . . . ?
Na2 O32C C31C O31C -2.26(15) . . . . ?
Na2 O32C C31C C3C 176.70(13) . . . . ?
O31B C31B C3B C4B 153.53(15) . . . . ?
O31B C31B C3B C2B -26.0(2) . . . . ?
O32B C31B C3B C4B -25.7(2) . . . . ?
O32B C31B C3B C2B 154.75(15) . . . . ?
O31D C31D C3D C2D -10.5(2) . . . . ?
O31D C31D C3D C4D 166.16(14) . . . . ?
O21C C2C C3C C31C 2.3(2) . . . . ?
O21C C2C C3C C4C -177.55(15) . . . . ?
O32D C31D C3D C2D 171.13(14) . . . . ?
O32D C31D C3D C4D -12.3(2) . . . . ?
O21A C2A C3A C4A -178.59(16) . . . . ?
O21A C2A C3A C31A 1.5(2) . . . . ?
O21D C2D C3D C31D -5.7(2) . . . . ?
O21D C2D C3D C4D 177.69(15) . . . . ?
N1A C2A C3A C4A 2.2(2) . . . . ?
N1A C2A C3A C31A -177.65(14) . . . . ?
N1A C6A C5A C4A 1.7(3) . . . . ?
N1C C2C C3C C31C -178.48(13) . . . . ?
N1C C2C C3C C4C 1.7(2) . . . . ?
N1D C2D C3D C31D 173.92(13) . . . . ?
N1D C2D C3D C4D -2.7(2) . . . . ?
N1B C6B C5B C4B 0.6(2) . . . . ?
C2C N1C C6C C5C -1.7(2) . . . . ?
C2C N1C C6C C61C 177.84(15) . . . . ?
C2C C3C C31C O31C -163.79(14) . . . . ?
C2C C3C C31C O32C 17.2(2) . . . . ?
C2C C3C C4C C5C -1.8(2) . . . . ?
C2D N1D C6D C5D 2.1(2) . . . . ?
C2D N1D C6D C61D -175.89(15) . . . . ?
C2D C3D C4D C5D 2.4(2) . . . . ?
C31D C3D C4D C5D -174.38(15) . . . . ?
C4B C3B C2B O21B 179.35(15) . . . . ?
C4B C3B C2B N1B 0.7(2) . . . . ?
C3D C4D C5D C6D 0.3(3) . . . . ?
C31B C3B C2B O21B -1.1(2) . . . . ?
C31B C3B C2B N1B -179.70(13) . . . . ?
C4D C5D C6D N1D -2.5(2) . . . . ?
C4D C5D C6D C61D 175.36(16) . . . . ?
C6B N1B C2B O21B 178.92(14) . . . . ?
C6B N1B C2B C3B -2.3(2) . . . . ?
C31C C3C C4C C5C 178.43(15) . . . . ?
C2A N1A C6A C61A -179.58(15) . . . . ?
C2A N1A C6A C5A 0.9(2) . . . . ?
C2A C3A C31A O32A 160.07(15) . . . . ?
C2A C3A C31A O31A -20.3(2) . . . . ?
C4A C3A C31A O32A -19.8(2) . . . . ?
C4A C3A C31A O31A 159.77(16) . . . . ?
C3A C4A C5A C6A -2.3(3) . . . . ?
C3B C4B C5B C6B -2.2(2) . . . . ?
C5B C4B C3B C31B -178.14(14) . . . . ?
C5B C4B C3B C2B 1.4(2) . . . . ?
C2B N1B C6B C5B 1.7(2) . . . . ?
C2B N1B C6B C61B -177.24(15) . . . . ?
C6D N1D C2D O21D -179.81(14) . . . . ?
C6D N1D C2D C3D 0.5(2) . . . . ?
C6C N1C C2C O21C 179.35(14) . . . . ?
C6C N1C C2C C3C 0.0(2) . . . . ?
C6C C5C C4C C3C 0.0(3) . . . . ?
C61B C6B C5B C4B 179.46(16) . . . . ?
C4C C3C C31C O31C 16.0(2) . . . . ?
C4C C3C C31C O32C -163.01(15) . . . . ?
C4C C5C C6C N1C 1.7(2) . . . . ?
C4C C5C C6C C61C -177.85(17) . . . . ?
C6A N1A C2A O21A 177.82(14) . . . . ?
C6A N1A C2A C3A -2.9(2) . . . . ?
C61A C6A C5A C4A -177.69(17) . . . . ?
C5A C4A C3A C2A 0.3(3) . . . . ?
C5A C4A C3A C31A -179.85(16) . . . . ?
